data_4064132
loop_
_publ_author_name
'Pettinari, Claudio'
'Marchetti, Fabio'
'Cerquetella, Adele'
'Pettinari, Riccardo'
'Monari, Magda'
'Mac Leod, Tatiana C. O.'
'Martins, Lu\'isa M. D. R. S.'
'Pombeiro, Armando J. L.'

_publ_section_title
;
 Coordination Chemistry of the (\h6-p-Cymene)ruthenium(II) Fragment with
 Bis-, Tris-, and Tetrakis(pyrazol-1-yl)borate Ligands: Synthesis,
 Structural, Electrochemical, and Catalytic Diastereoselective Nitroaldol
 Reaction Studies
;
_journal_issue 6
_journal_name_full Organometallics
_journal_page_first 1616
_journal_paper_doi 10.1021/om101146q
_journal_volume 30
_journal_year 2011
_chemical_formula_sum 'C19 H24 B Cl N6 Ru'
_chemical_formula_weight 483.77
_chemical_name_systematic
;
 ?
;
_space_group_IT_number 14
_symmetry_cell_setting monoclinic
_symmetry_space_group_name_Hall '-P 2ybc'
_symmetry_space_group_name_H-M 'P 1 21/c 1'
_atom_sites_solution_hydrogens geom
_atom_sites_solution_primary direct
_atom_sites_solution_secondary difmap
_audit_creation_method SHELXL-97
_cell_angle_alpha 90.00
_cell_angle_beta 100.9050(10)
_cell_angle_gamma 90.00
_cell_formula_units_Z 4
_cell_length_a 7.8295(3)
_cell_length_b 15.4700(6)
_cell_length_c 17.3123(7)
_cell_measurement_temperature 293(2)
_cell_volume 2059.04(14)
_computing_cell_refinement SMART
_computing_data_collection SMART
_computing_data_reduction SAINT+
_computing_molecular_graphics 'SCHAKAL 99 (Keller 1999)'
_computing_publication_material 'SHELXL-97 (Sheldrick, 1997)'
_computing_structure_refinement 'SHELXL-97 (Sheldrick, 1997)'
_computing_structure_solution 'SIR-97 (Giacovazzo, 1997)'
_diffrn_ambient_temperature 293(2)
_diffrn_measured_fraction_theta_full 0.999
_diffrn_measured_fraction_theta_max 0.999
_diffrn_measurement_device_type 'Bruker SMART Apex II CCD'
_diffrn_measurement_method 'phi and omega scans'
_diffrn_radiation_monochromator graphite
_diffrn_radiation_source 'fine-focus sealed tube'
_diffrn_radiation_type MoK\a
_diffrn_radiation_wavelength 0.71073
_diffrn_reflns_av_R_equivalents 0.0417
_diffrn_reflns_av_sigmaI/netI 0.0279
_diffrn_reflns_limit_h_max 11
_diffrn_reflns_limit_h_min -10
_diffrn_reflns_limit_k_max 21
_diffrn_reflns_limit_k_min -21
_diffrn_reflns_limit_l_max 24
_diffrn_reflns_limit_l_min -24
_diffrn_reflns_number 26543
_diffrn_reflns_theta_full 30.03
_diffrn_reflns_theta_max 30.03
_diffrn_reflns_theta_min 1.78
_exptl_absorpt_coefficient_mu 0.908
_exptl_absorpt_correction_T_max 0.880
_exptl_absorpt_correction_T_min 0.767
_exptl_absorpt_correction_type multi-scan
_exptl_absorpt_process_details SADABS
_exptl_crystal_colour dark-orange
_exptl_crystal_density_diffrn 1.564
_exptl_crystal_density_method 'not measured'
_exptl_crystal_description platelet
_exptl_crystal_F_000 988
_exptl_crystal_size_max 0.32
_exptl_crystal_size_mid 0.28
_exptl_crystal_size_min 0.20
_refine_diff_density_max 0.661
_refine_diff_density_min -0.648
_refine_diff_density_rms 0.073
_refine_ls_extinction_method none
_refine_ls_goodness_of_fit_ref 1.049
_refine_ls_hydrogen_treatment mixed
_refine_ls_matrix_type full
_refine_ls_number_parameters 262
_refine_ls_number_reflns 5992
_refine_ls_number_restraints 2
_refine_ls_restrained_S_all 1.050
_refine_ls_R_factor_all 0.0420
_refine_ls_R_factor_gt 0.0314
_refine_ls_shift/su_max 0.002
_refine_ls_shift/su_mean 0.001
_refine_ls_structure_factor_coef Fsqd
_refine_ls_weighting_details 'calc w=1/[\s^2^(Fo^2^)+(0.0473P)^2^+0.2198P] where P=(Fo^2^+2Fc^2^)/3'
_refine_ls_weighting_scheme calc
_refine_ls_wR_factor_gt 0.0799
_refine_ls_wR_factor_ref 0.0850
_reflns_number_gt 4900
_reflns_number_total 5992
_reflns_threshold_expression >2\s(I)
_cod_data_source_file om101146q_si_002.cif
_cod_data_source_block comp3
_cod_depositor_comments
;
The following automatic conversions were performed:

'_symmetry_cell_setting' value 'Monoclinic' changed to 'monoclinic'
according to /home/saulius/struct/CIF-dictionaries/cif_core.dic
dictionary named 'cif_core.dic' version 2.4.1 from 2010-06-29.

Automatic conversion script
Id: cif_fix_values 1715 2011-07-08 13:25:40Z adriana 
;
_cod_original_sg_symbol_H-M P2(1)/c
_cod_database_code 4064132

loop_
_symmetry_equiv_pos_as_xyz
'x, y, z'
'-x, y+1/2, -z+1/2'
'-x, -y, -z'
'x, -y-1/2, z-1/2'

loop_
_atom_site_label
_atom_site_type_symbol
_atom_site_fract_x
_atom_site_fract_y
_atom_site_fract_z
_atom_site_U_iso_or_equiv
_atom_site_adp_type
_atom_site_occupancy
_atom_site_symmetry_multiplicity
_atom_site_calc_flag
_atom_site_refinement_flags
Ru Ru 0.16336(2) 0.120688(10) 0.174837(9) 0.03071(6) Uani 1 1 d .
Cl Cl -0.12538(8) 0.08914(5) 0.10605(4) 0.05542(16) Uani 1 1 d .
N1 N 0.2656(2) -0.05697(11) 0.24426(11) 0.0374(4) Uani 1 1 d .
N11 N 0.1483(2) 0.04310(12) 0.33581(10) 0.0397(4) Uani 1 1 d .
N12 N 0.3577(3) -0.07573(14) 0.38974(12) 0.0499(5) Uani 1 1 d .
N21 N 0.0679(2) 0.09674(11) 0.27844(10) 0.0365(4) Uani 1 1 d .
C9 C 0.2383(3) 0.25688(13) 0.20863(12) 0.0360(4) Uani 1 1 d .
C6 C 0.3538(3) 0.14371(15) 0.09729(14) 0.0412(5) Uani 1 1 d .
N2 N 0.2025(2) -0.01311(11) 0.17710(10) 0.0376(4) Uani 1 1 d .
C8 C 0.1511(3) 0.25345(13) 0.13018(12) 0.0392(5) Uani 1 1 d .
H8 H 0.0544 0.2884 0.1138 0.047 Uiso 1 1 calc R
C10 C 0.3812(3) 0.19953(14) 0.23214(13) 0.0381(4) Uani 1 1 d .
H10 H 0.4378 0.1985 0.2844 0.046 Uiso 1 1 calc R
C3 C 0.1808(3) -0.06998(15) 0.11847(15) 0.0486(6) Uani 1 1 d .
H3 H 0.1373 -0.0572 0.0660 0.058 Uiso 1 1 calc R
C13 C 0.4379(3) 0.14458(14) 0.17742(14) 0.0405(5) Uani 1 1 d .
H13 H 0.5321 0.1081 0.1941 0.049 Uiso 1 1 calc R
B B 0.3116(3) -0.00957(17) 0.32489(14) 0.0401(5) Uani 1 1 d D
C7 C 0.2088(3) 0.19704(14) 0.07517(12) 0.0415(5) Uani 1 1 d .
H7 H 0.1485 0.1957 0.0234 0.050 Uiso 1 1 calc R
C31 C -0.0691(4) 0.13138(15) 0.30279(17) 0.0493(6) Uani 1 1 d .
H31 H -0.1480 0.1696 0.2739 0.059 Uiso 1 1 calc R
C17 C 0.2369(4) 0.2994(2) 0.35088(15) 0.0621(7) Uani 1 1 d .
H17A H 0.2072 0.2408 0.3610 0.093 Uiso 1 1 calc R
H17B H 0.1817 0.3379 0.3821 0.093 Uiso 1 1 calc R
H17C H 0.3607 0.3065 0.3643 0.093 Uiso 1 1 calc R
C14 C 0.1752(3) 0.31978(15) 0.26428(14) 0.0444(5) Uani 1 1 d D
N22 N 0.2436(4) -0.13934(17) 0.40239(16) 0.0703(7) Uani 1 1 d .
C4 C 0.2327(4) -0.15110(16) 0.14739(17) 0.0561(7) Uani 1 1 d .
H4 H 0.2326 -0.2021 0.1189 0.067 Uiso 1 1 calc R
C15 C 0.4131(4) 0.08259(17) 0.04015(16) 0.0544(6) Uani 1 1 d .
H15A H 0.3142 0.0628 0.0028 0.082 Uiso 1 1 calc R
H15B H 0.4708 0.0340 0.0682 0.082 Uiso 1 1 calc R
H15C H 0.4922 0.1119 0.0129 0.082 Uiso 1 1 calc R
C5 C 0.2841(3) -0.14050(15) 0.22643(17) 0.0485(6) Uani 1 1 d .
H5 H 0.3253 -0.1840 0.2622 0.058 Uiso 1 1 calc R
C42 C 0.4980(5) -0.1558(2) 0.48461(18) 0.0738(9) Uani 1 1 d .
H42 H 0.5833 -0.1778 0.5245 0.089 Uiso 1 1 calc R
C51 C 0.0628(4) 0.04589(17) 0.39640(15) 0.0557(6) Uani 1 1 d .
H51 H 0.0923 0.0152 0.4432 0.067 Uiso 1 1 calc R
C41 C -0.0752(4) 0.10159(17) 0.37745(19) 0.0617(8) Uani 1 1 d .
H41 H -0.1559 0.1162 0.4084 0.074 Uiso 1 1 calc R
C52 C 0.5108(4) -0.08550(19) 0.43869(16) 0.0584(7) Uani 1 1 d .
H52 H 0.6083 -0.0506 0.4409 0.070 Uiso 1 1 calc R
C32 C 0.3325(5) -0.18755(19) 0.45966(17) 0.0708(9) Uani 1 1 d .
H32 H 0.2886 -0.2365 0.4803 0.085 Uiso 1 1 calc R
C16 C 0.2322(4) 0.41122(16) 0.2461(2) 0.0684(8) Uani 1 1 d .
H16A H 0.3568 0.4136 0.2541 0.103 Uiso 1 1 calc R
H16B H 0.1915 0.4518 0.2805 0.103 Uiso 1 1 calc R
H16C H 0.1840 0.4255 0.1925 0.103 Uiso 1 1 calc R
H1B H 0.419(3) 0.0291(18) 0.3260(18) 0.082 Uiso 1 1 d D
H14 H 0.049(2) 0.316(2) 0.2518(19) 0.082 Uiso 1 1 d D

loop_
_atom_site_aniso_label
_atom_site_aniso_U_11
_atom_site_aniso_U_22
_atom_site_aniso_U_33
_atom_site_aniso_U_23
_atom_site_aniso_U_13
_atom_site_aniso_U_12
Ru 0.03114(9) 0.02819(9) 0.03226(9) 0.00013(6) 0.00460(6) 0.00053(6)
Cl 0.0398(3) 0.0622(4) 0.0577(4) 0.0057(3) -0.0076(3) -0.0080(3)
N1 0.0360(9) 0.0314(8) 0.0452(10) 0.0022(7) 0.0084(8) 0.0037(7)
N11 0.0474(10) 0.0386(9) 0.0342(9) 0.0011(7) 0.0107(8) -0.0009(8)
N12 0.0516(12) 0.0471(11) 0.0471(11) 0.0100(9) -0.0004(9) 0.0001(9)
N21 0.0404(9) 0.0296(8) 0.0409(9) -0.0001(7) 0.0115(7) 0.0020(7)
C9 0.0378(11) 0.0294(9) 0.0417(11) 0.0002(8) 0.0096(9) -0.0031(8)
C6 0.0443(12) 0.0373(10) 0.0459(12) -0.0033(9) 0.0185(10) -0.0028(9)
N2 0.0432(9) 0.0309(8) 0.0382(9) -0.0038(7) 0.0067(7) -0.0014(7)
C8 0.0447(12) 0.0328(10) 0.0406(11) 0.0068(8) 0.0090(9) 0.0052(9)
C10 0.0354(10) 0.0358(10) 0.0412(11) -0.0016(8) 0.0026(8) -0.0037(8)
C3 0.0573(15) 0.0416(12) 0.0480(13) -0.0134(10) 0.0126(11) -0.0072(11)
C13 0.0335(10) 0.0353(10) 0.0532(13) -0.0017(9) 0.0097(9) -0.0011(8)
B 0.0419(13) 0.0362(12) 0.0400(12) 0.0049(10) 0.0026(10) -0.0013(10)
C7 0.0489(12) 0.0415(11) 0.0349(10) 0.0039(9) 0.0100(9) 0.0004(9)
C31 0.0514(14) 0.0378(12) 0.0635(16) -0.0035(11) 0.0229(12) 0.0037(10)
C17 0.0702(18) 0.0710(18) 0.0446(13) -0.0157(13) 0.0093(12) -0.0030(14)
C14 0.0441(12) 0.0429(12) 0.0481(12) -0.0072(10) 0.0134(10) 0.0013(10)
N22 0.0724(17) 0.0643(15) 0.0709(16) 0.0297(13) 0.0053(13) -0.0091(13)
C4 0.0662(17) 0.0353(12) 0.0724(18) -0.0179(12) 0.0270(14) -0.0059(11)
C15 0.0582(15) 0.0549(15) 0.0561(15) -0.0115(12) 0.0261(12) 0.0026(12)
C5 0.0474(13) 0.0304(10) 0.0699(17) 0.0002(11) 0.0170(12) 0.0047(9)
C42 0.096(2) 0.0699(19) 0.0484(16) 0.0101(14) -0.0056(16) 0.0282(19)
C51 0.0780(18) 0.0528(14) 0.0413(12) 0.0002(11) 0.0243(12) -0.0035(13)
C41 0.0762(19) 0.0502(14) 0.0717(18) -0.0078(13) 0.0473(16) -0.0016(13)
C52 0.0611(16) 0.0555(16) 0.0520(14) -0.0021(12) -0.0061(12) 0.0123(13)
C32 0.106(3) 0.0498(15) 0.0582(16) 0.0177(13) 0.0197(17) 0.0129(16)
C16 0.084(2) 0.0357(13) 0.091(2) -0.0098(14) 0.0298(18) 0.0099(14)

loop_
_atom_type_symbol
_atom_type_description
_atom_type_scat_dispersion_real
_atom_type_scat_dispersion_imag
_atom_type_scat_source
C C 0.0033 0.0016 'International Tables Vol C Tables 4.2.6.8 and 6.1.1.4'
H H 0.0000 0.0000 'International Tables Vol C Tables 4.2.6.8 and 6.1.1.4'
B B 0.0013 0.0007 'International Tables Vol C Tables 4.2.6.8 and 6.1.1.4'
N N 0.0061 0.0033 'International Tables Vol C Tables 4.2.6.8 and 6.1.1.4'
Ru Ru -1.2594 0.8363 'International Tables Vol C Tables 4.2.6.8 and 6.1.1.4'
Cl Cl 0.1484 0.1585 'International Tables Vol C Tables 4.2.6.8 and 6.1.1.4'

loop_
_geom_angle_atom_site_label_1
_geom_angle_atom_site_label_2
_geom_angle_atom_site_label_3
_geom_angle
N2 Ru N21 83.35(7)
N2 Ru C13 91.55(8)
N21 Ru C13 121.49(8)
N2 Ru C7 120.45(7)
N21 Ru C7 155.55(8)
C13 Ru C7 67.32(9)
N2 Ru C10 116.51(8)
N21 Ru C10 94.84(8)
C13 Ru C10 37.70(8)
C7 Ru C10 79.96(8)
N2 Ru C8 158.59(7)
N21 Ru C8 117.87(7)
C13 Ru C8 79.92(8)
C7 Ru C8 38.15(8)
C10 Ru C8 67.28(8)
N2 Ru C6 93.29(8)
N21 Ru C6 159.03(8)
C13 Ru C6 37.70(9)
C7 Ru C6 37.09(8)
C10 Ru C6 68.10(8)
C8 Ru C6 67.98(8)
N2 Ru C9 153.84(8)
N21 Ru C9 93.49(7)
C13 Ru C9 67.95(8)
C7 Ru C9 67.76(8)
C10 Ru C9 37.67(8)
C8 Ru C9 36.90(8)
C6 Ru C9 80.42(8)
N2 Ru Cl 85.92(5)
N21 Ru Cl 86.21(5)
C13 Ru Cl 151.75(7)
C7 Ru Cl 89.82(6)
C10 Ru Cl 157.53(6)
C8 Ru Cl 92.37(6)
C6 Ru Cl 114.28(7)
C9 Ru Cl 119.88(6)
C5 N1 N2 108.79(19)
C5 N1 B 130.0(2)
N2 N1 B 121.18(17)
C51 N11 N21 108.72(19)
C51 N11 B 130.6(2)
N21 N11 B 120.64(17)
C52 N12 N22 110.4(2)
C52 N12 B 127.3(2)
N22 N12 B 122.2(2)
C31 N21 N11 107.67(19)
C31 N21 Ru 129.38(17)
N11 N21 Ru 122.87(13)
C8 C9 C10 117.74(19)
C8 C9 C14 118.84(19)
C10 C9 C14 123.41(19)
C8 C9 Ru 69.81(11)
C10 C9 Ru 68.97(12)
C14 C9 Ru 132.07(15)
C7 C6 C13 117.7(2)
C7 C6 C15 121.8(2)
C13 C6 C15 120.4(2)
C7 C6 Ru 69.86(12)
C13 C6 Ru 69.51(12)
C15 C6 Ru 128.63(17)
C3 N2 N1 107.25(19)
C3 N2 Ru 130.04(16)
N1 N2 Ru 122.65(13)
C9 C8 C7 120.8(2)
C9 C8 Ru 73.29(11)
C7 C8 Ru 70.35(12)
C13 C10 C9 121.0(2)
C13 C10 Ru 70.98(12)
C9 C10 Ru 73.36(12)
N2 C3 C4 109.7(2)
C10 C13 C6 121.2(2)
C10 C13 Ru 71.33(12)
C6 C13 Ru 72.79(13)
N12 B N1 109.22(19)
N12 B N11 110.49(19)
N1 B N11 107.41(18)
C6 C7 C8 121.5(2)
C6 C7 Ru 73.05(13)
C8 C7 Ru 71.50(12)
N21 C31 C41 109.5(2)
C9 C14 C17 114.4(2)
C9 C14 C16 108.6(2)
C17 C14 C16 110.1(2)
C32 N22 N12 104.9(3)
C5 C4 C3 105.4(2)
N1 C5 C4 108.8(2)
C52 C42 C32 105.7(3)
N11 C51 C41 108.6(2)
C51 C41 C31 105.5(2)
N12 C52 C42 107.7(3)
N22 C32 C42 111.3(3)

loop_
_geom_bond_atom_site_label_1
_geom_bond_atom_site_label_2
_geom_bond_distance
Ru N2 2.0917(18)
Ru N21 2.1024(18)
Ru C13 2.173(2)
Ru C7 2.175(2)
Ru C10 2.178(2)
Ru C8 2.190(2)
Ru C6 2.216(2)
Ru C9 2.235(2)
Ru Cl 2.3976(6)
N1 C5 1.343(3)
N1 N2 1.356(2)
N1 B 1.558(3)
N11 C51 1.348(3)
N11 N21 1.354(2)
N11 B 1.558(3)
N12 C52 1.339(3)
N12 N22 1.374(3)
N12 B 1.512(3)
N21 C31 1.337(3)
C9 C8 1.401(3)
C9 C10 1.426(3)
C9 C14 1.516(3)
C6 C7 1.397(3)
C6 C13 1.419(3)
C6 C15 1.504(3)
N2 C3 1.330(3)
C8 C7 1.427(3)
C10 C13 1.406(3)
C3 C4 1.383(4)
C31 C41 1.382(4)
C17 C14 1.519(3)
C14 C16 1.534(4)
N22 C32 1.327(4)
C4 C5 1.361(4)
C42 C52 1.362(4)
C42 C32 1.377(5)
C51 C41 1.372(4)
